data_2206205
loop_
_publ_author_name
'Meijboom, Reinout'
'Muller, Alfred'
'Roodt, Andreas'

_publ_section_title
;
 <i>trans</i>-Carbonylchlorobis[tris(pentafluorophenyl)phosphine)]rhodium(I)
;
_journal_issue 7
_journal_name_full 'Acta Crystallographica Section E'
_journal_page_first m1283
_journal_page_last m1285
_journal_paper_doi 10.1107/S1600536805017447
_journal_volume 61
_journal_year 2005
_chemical_formula_iupac '[Rh Cl (C36 F30 P2) (C O)]'
_chemical_formula_moiety 'C37 Cl F30 O P2 Rh'
_chemical_formula_sum 'C37 Cl F30 O P2 Rh'
_chemical_formula_weight 1230.67
_chemical_name_systematic
;
trans-Carbonylchlorobis[tris(pentafluorophenyl)phosphine)]rhodium(I)
;
_space_group_IT_number 2
_symmetry_cell_setting triclinic
_symmetry_space_group_name_Hall '-P 1'
_symmetry_space_group_name_H-M 'P -1'
_audit_creation_method 'WinGX routine CIF_UPDATE'
_cell_angle_alpha 74.95(3)
_cell_angle_beta 89.49(3)
_cell_angle_gamma 68.79(3)
_cell_formula_units_Z 2
_cell_length_a 11.232(2)
_cell_length_b 12.274(3)
_cell_length_c 16.013(3)
_cell_measurement_reflns_used 843
_cell_measurement_temperature 293(2)
_cell_measurement_theta_max 24.2
_cell_measurement_theta_min 2.33
_cell_volume 1978.6(9)
_computing_cell_refinement 'SAINT-Plus (Bruker, 1999)'
_computing_data_collection 'SMART-NT (Bruker, 1998)'
_computing_data_reduction 'SAINT-Plus and XPREP (Bruker, 1999)'
_computing_molecular_graphics 'DIAMOND (Brandenburg & Putz, 2005)'
_computing_publication_material 'WinGX (Farrugia, 1999)'
_computing_structure_refinement 'SHELXL97 (Sheldrick, 1997)'
_computing_structure_solution 'SHELXS97 (Sheldrick, 1997)'
_diffrn_ambient_temperature 293(2)
_diffrn_measured_fraction_theta_full 0.974
_diffrn_measured_fraction_theta_max 0.974
_diffrn_measurement_device_type 'Bruker SMART CCD 1K area-detector'
_diffrn_measurement_method \w
_diffrn_radiation_source 'fine-focus sealed tube'
_diffrn_radiation_type MoK\a
_diffrn_radiation_wavelength 0.71073
_diffrn_reflns_av_R_equivalents 0.0303
_diffrn_reflns_limit_h_max 14
_diffrn_reflns_limit_h_min -14
_diffrn_reflns_limit_k_max 16
_diffrn_reflns_limit_k_min -12
_diffrn_reflns_limit_l_max 21
_diffrn_reflns_limit_l_min -18
_diffrn_reflns_number 13443
_diffrn_reflns_theta_full 28.31
_diffrn_reflns_theta_max 28.31
_diffrn_reflns_theta_min 1.32
_diffrn_standards_decay_% 0
_diffrn_standards_interval_count 0
_diffrn_standards_interval_time 0
_diffrn_standards_number 0
_exptl_absorpt_coefficient_mu 0.757
_exptl_absorpt_correction_T_max 0.9489
_exptl_absorpt_correction_T_min 0.816
_exptl_absorpt_correction_type multi-scan
_exptl_absorpt_process_details '(SADABS; Bruker, 1998)'
_exptl_crystal_colour yellow
_exptl_crystal_density_diffrn 2.066
_exptl_crystal_density_method 'not measured'
_exptl_crystal_description needle
_exptl_crystal_F_000 1184
_exptl_crystal_size_max 0.28
_exptl_crystal_size_mid 0.1
_exptl_crystal_size_min 0.07
_refine_diff_density_max 0.524
_refine_diff_density_min -0.403
_refine_ls_extinction_method none
_refine_ls_goodness_of_fit_ref 0.976
_refine_ls_hydrogen_treatment none
_refine_ls_matrix_type full
_refine_ls_number_parameters 649
_refine_ls_number_reflns 9585
_refine_ls_number_restraints 0
_refine_ls_restrained_S_all 0.976
_refine_ls_R_factor_gt 0.0495
_refine_ls_shift/su_max 0.001
_refine_ls_structure_factor_coef Fsqd
_refine_ls_weighting_details 'calc w = 1/[\s^2^(Fo^2^)+(0.0413P)^2^] where P=(Fo^2^+2Fc^2^)/3'
_refine_ls_weighting_scheme calc
_refine_ls_wR_factor_ref 0.1058
_reflns_number_gt 5904
_reflns_number_total 9585
_reflns_threshold_expression I>2\s(I)
_cod_data_source_file hg6199.cif
_cod_data_source_block I
_cod_database_code 2206205
_cod_database_fobs_code 2206205

loop_
_symmetry_equiv_pos_as_xyz
'x, y, z'
'-x, -y, -z'

loop_
_atom_site_label
_atom_site_fract_x
_atom_site_fract_y
_atom_site_fract_z
_atom_site_U_iso_or_equiv
_atom_site_adp_type
_atom_site_calc_flag
_atom_site_occupancy
_atom_site_type_symbol
Rh -0.02285(3) 0.25349(3) 0.72775(2) 0.03311(10) Uani d 1 Rh
P1 -0.15030(9) 0.45562(9) 0.70226(7) 0.0327(2) Uani d 1 P
P2 0.13240(9) 0.06336(9) 0.76131(6) 0.0331(2) Uani d 1 P
Cl 0.12507(10) 0.31481(9) 0.64066(7) 0.0492(3) Uani d 1 Cl
C -0.1254(4) 0.2024(4) 0.8045(3) 0.0431(10) Uani d 1 C
O -0.1841(3) 0.1666(3) 0.8548(2) 0.0711(10) Uani d 1 O
C11 -0.2391(3) 0.5384(3) 0.5959(2) 0.0366(9) Uani d 1 C
C12 -0.3045(4) 0.6629(4) 0.5736(3) 0.0395(9) Uani d 1 C
C13 -0.3792(4) 0.7272(4) 0.4956(3) 0.0429(10) Uani d 1 C
C14 -0.3920(4) 0.6650(4) 0.4396(3) 0.0498(11) Uani d 1 C
C15 -0.3318(4) 0.5414(4) 0.4592(3) 0.0488(11) Uani d 1 C
C16 -0.2541(4) 0.4796(4) 0.5362(3) 0.0436(10) Uani d 1 C
C21 -0.2826(3) 0.4974(3) 0.7705(2) 0.0330(9) Uani d 1 C
C22 -0.3033(4) 0.5728(3) 0.8250(3) 0.0377(9) Uani d 1 C
C23 -0.4036(4) 0.5927(4) 0.8753(3) 0.0441(10) Uani d 1 C
C24 -0.4904(4) 0.5375(4) 0.8736(3) 0.0434(10) Uani d 1 C
C25 -0.4754(4) 0.4637(4) 0.8194(3) 0.0435(10) Uani d 1 C
C26 -0.3747(4) 0.4463(3) 0.7690(3) 0.0375(9) Uani d 1 C
C31 -0.0437(3) 0.5318(3) 0.7199(2) 0.0341(9) Uani d 1 C
C32 -0.0066(4) 0.6113(3) 0.6565(3) 0.0380(9) Uani d 1 C
C33 0.0857(4) 0.6530(3) 0.6747(3) 0.0404(10) Uani d 1 C
C34 0.1474(3) 0.6131(3) 0.7562(3) 0.0396(10) Uani d 1 C
C35 0.1186(4) 0.5298(4) 0.8198(3) 0.0419(10) Uani d 1 C
C36 0.0237(4) 0.4915(3) 0.8012(2) 0.0356(9) Uani d 1 C
C41 0.1945(3) -0.0043(3) 0.6733(2) 0.0339(9) Uani d 1 C
C42 0.2990(4) -0.1134(4) 0.6877(3) 0.0383(9) Uani d 1 C
C43 0.3390(4) -0.1717(4) 0.6257(3) 0.0445(10) Uani d 1 C
C44 0.2768(4) -0.1209(4) 0.5428(3) 0.0488(11) Uani d 1 C
C45 0.1750(4) -0.0128(4) 0.5251(3) 0.0476(11) Uani d 1 C
C46 0.1330(4) 0.0437(3) 0.5897(3) 0.0384(9) Uani d 1 C
C51 0.0936(3) -0.0635(3) 0.8287(2) 0.0335(9) Uani d 1 C
C52 0.1573(4) -0.1492(4) 0.9047(3) 0.0412(10) Uani d 1 C
C53 0.1133(4) -0.2379(4) 0.9476(3) 0.0468(11) Uani d 1 C
C54 0.0039(4) -0.2438(4) 0.9163(3) 0.0485(11) Uani d 1 C
C55 -0.0609(4) -0.1625(4) 0.8401(3) 0.0481(11) Uani d 1 C
C56 -0.0158(4) -0.0745(3) 0.7982(2) 0.0397(9) Uani d 1 C
C61 0.2665(4) 0.0715(3) 0.8212(3) 0.0399(10) Uani d 1 C
C62 0.3802(4) 0.0737(4) 0.7887(3) 0.0470(11) Uani d 1 C
C63 0.4669(4) 0.1002(4) 0.8316(4) 0.0609(14) Uani d 1 C
C64 0.4402(5) 0.1275(4) 0.9093(3) 0.0642(14) Uani d 1 C
C65 0.3288(5) 0.1279(4) 0.9431(3) 0.0602(13) Uani d 1 C
C66 0.2424(4) 0.1004(4) 0.8995(3) 0.0490(11) Uani d 1 C
F12 -0.2983(2) 0.7264(2) 0.62948(15) 0.0514(6) Uani d 1 F
F13 -0.4378(2) 0.8477(2) 0.47668(17) 0.0675(8) Uani d 1 F
F14 -0.4648(3) 0.7242(2) 0.36372(17) 0.0720(8) Uani d 1 F
F15 -0.3442(3) 0.4811(3) 0.40308(18) 0.0766(9) Uani d 1 F
F16 -0.1958(3) 0.3593(2) 0.55263(17) 0.0638(7) Uani d 1 F
F22 -0.2236(2) 0.6303(2) 0.83042(17) 0.0597(7) Uani d 1 F
F23 -0.4188(2) 0.6658(3) 0.92664(18) 0.0703(8) Uani d 1 F
F24 -0.5884(2) 0.5575(3) 0.92245(16) 0.0652(7) Uani d 1 F
F25 -0.5602(2) 0.4109(2) 0.81502(18) 0.0647(7) Uani d 1 F
F26 -0.3665(2) 0.3777(2) 0.71406(17) 0.0529(6) Uani d 1 F
F32 -0.0572(2) 0.6504(2) 0.57361(15) 0.0569(7) Uani d 1 F
F33 0.1162(2) 0.7331(2) 0.61239(17) 0.0626(7) Uani d 1 F
F34 0.2367(2) 0.6551(2) 0.77336(17) 0.0605(7) Uani d 1 F
F35 0.1802(2) 0.4879(2) 0.89972(16) 0.0638(7) Uani d 1 F
F36 -0.0041(2) 0.4110(2) 0.86417(14) 0.0538(6) Uani d 1 F
F42 0.3606(2) -0.1672(2) 0.76827(15) 0.0495(6) Uani d 1 F
F43 0.4373(2) -0.2804(2) 0.64399(18) 0.0680(8) Uani d 1 F
F44 0.3136(3) -0.1785(3) 0.48161(18) 0.0715(8) Uani d 1 F
F45 0.1110(3) 0.0366(2) 0.44558(16) 0.0680(8) Uani d 1 F
F46 0.0264(2) 0.1441(2) 0.57000(15) 0.0526(6) Uani d 1 F
F52 0.2663(2) -0.1496(2) 0.93902(15) 0.0564(7) Uani d 1 F
F53 0.1804(3) -0.3204(2) 1.02112(16) 0.0688(8) Uani d 1 F
F54 -0.0372(3) -0.3316(2) 0.95732(17) 0.0709(8) Uani d 1 F
F55 -0.1659(3) -0.1689(2) 0.80709(18) 0.0715(8) Uani d 1 F
F56 -0.0798(2) 0.0011(2) 0.72201(15) 0.0530(6) Uani d 1 F
F62 0.4115(2) 0.0480(2) 0.71320(17) 0.0598(7) Uani d 1 F
F63 0.5774(3) 0.0973(3) 0.7990(2) 0.0860(10) Uani d 1 F
F64 0.5248(3) 0.1524(3) 0.9517(2) 0.0963(11) Uani d 1 F
F65 0.3020(3) 0.1523(3) 1.0198(2) 0.0908(10) Uani d 1 F
F66 0.1334(2) 0.1015(2) 0.93481(16) 0.0605(7) Uani d 1 F

loop_
_atom_site_aniso_label
_atom_site_aniso_U_11
_atom_site_aniso_U_22
_atom_site_aniso_U_33
_atom_site_aniso_U_12
_atom_site_aniso_U_13
_atom_site_aniso_U_23
Rh 0.03279(17) 0.03135(17) 0.03435(18) -0.01243(13) 0.00416(13) -0.00696(13)
P1 0.0331(5) 0.0321(5) 0.0333(6) -0.0138(4) 0.0017(4) -0.0075(4)
P2 0.0345(5) 0.0330(5) 0.0308(6) -0.0128(5) 0.0005(4) -0.0066(4)
Cl 0.0487(6) 0.0452(6) 0.0558(7) -0.0214(5) 0.0222(5) -0.0124(5)
C 0.037(2) 0.036(2) 0.057(3) -0.0127(19) 0.013(2) -0.016(2)
O 0.069(2) 0.060(2) 0.084(3) -0.0302(19) 0.038(2) -0.0130(19)
C11 0.035(2) 0.041(2) 0.033(2) -0.0150(19) -0.0006(17) -0.0070(18)
C12 0.037(2) 0.045(2) 0.039(2) -0.017(2) 0.0010(18) -0.012(2)
C13 0.039(2) 0.038(2) 0.044(3) -0.010(2) 0.0007(19) -0.004(2)
C14 0.043(3) 0.068(3) 0.032(2) -0.020(2) 0.0012(19) -0.003(2)
C15 0.051(3) 0.055(3) 0.040(3) -0.019(2) -0.005(2) -0.014(2)
C16 0.043(2) 0.044(3) 0.044(3) -0.015(2) 0.004(2) -0.013(2)
C21 0.031(2) 0.033(2) 0.032(2) -0.0116(17) -0.0007(16) -0.0034(17)
C22 0.035(2) 0.043(2) 0.038(2) -0.0172(19) 0.0041(18) -0.0117(19)
C23 0.042(2) 0.048(3) 0.040(3) -0.010(2) 0.0022(19) -0.018(2)
C24 0.030(2) 0.054(3) 0.036(2) -0.008(2) 0.0040(18) -0.006(2)
C25 0.028(2) 0.048(3) 0.051(3) -0.0152(19) -0.0001(19) -0.006(2)
C26 0.038(2) 0.035(2) 0.039(2) -0.0136(19) 0.0001(18) -0.0085(18)
C31 0.036(2) 0.035(2) 0.033(2) -0.0166(18) 0.0041(17) -0.0068(17)
C32 0.039(2) 0.041(2) 0.034(2) -0.0184(19) -0.0019(18) -0.0052(18)
C33 0.040(2) 0.038(2) 0.043(3) -0.0197(19) 0.0041(19) -0.0041(19)
C34 0.030(2) 0.041(2) 0.052(3) -0.0183(18) -0.0015(19) -0.014(2)
C35 0.037(2) 0.053(3) 0.036(2) -0.017(2) -0.0040(18) -0.012(2)
C36 0.041(2) 0.038(2) 0.029(2) -0.0184(19) 0.0040(17) -0.0047(17)
C41 0.035(2) 0.034(2) 0.033(2) -0.0140(18) 0.0024(17) -0.0080(17)
C42 0.038(2) 0.041(2) 0.035(2) -0.0154(19) 0.0068(18) -0.0079(19)
C43 0.036(2) 0.041(2) 0.057(3) -0.013(2) 0.010(2) -0.017(2)
C44 0.049(3) 0.061(3) 0.053(3) -0.026(2) 0.020(2) -0.034(2)
C45 0.053(3) 0.061(3) 0.036(3) -0.027(2) 0.005(2) -0.017(2)
C46 0.033(2) 0.038(2) 0.041(2) -0.0108(19) 0.0011(18) -0.0094(19)
C51 0.041(2) 0.031(2) 0.029(2) -0.0146(18) 0.0043(17) -0.0075(16)
C52 0.043(2) 0.040(2) 0.035(2) -0.011(2) 0.0010(19) -0.0069(19)
C53 0.062(3) 0.047(3) 0.028(2) -0.020(2) 0.003(2) -0.0034(19)
C54 0.068(3) 0.043(3) 0.043(3) -0.031(2) 0.017(2) -0.011(2)
C55 0.058(3) 0.048(3) 0.045(3) -0.028(2) 0.005(2) -0.013(2)
C56 0.049(2) 0.040(2) 0.029(2) -0.019(2) -0.0003(19) -0.0060(18)
C61 0.043(2) 0.035(2) 0.037(2) -0.0150(19) -0.0065(19) -0.0034(18)
C62 0.047(3) 0.048(3) 0.044(3) -0.020(2) -0.004(2) -0.005(2)
C63 0.046(3) 0.061(3) 0.071(4) -0.028(2) -0.016(3) 0.001(3)
C64 0.075(4) 0.063(3) 0.056(3) -0.036(3) -0.029(3) -0.001(3)
C65 0.071(3) 0.055(3) 0.052(3) -0.019(3) -0.018(3) -0.015(2)
C66 0.057(3) 0.044(3) 0.041(3) -0.015(2) -0.007(2) -0.010(2)
F12 0.0607(15) 0.0394(13) 0.0509(15) -0.0132(12) -0.0030(12) -0.0146(12)
F13 0.0694(18) 0.0418(15) 0.0690(19) -0.0076(14) -0.0134(15) 0.0035(13)
F14 0.0728(18) 0.0792(19) 0.0487(17) -0.0237(16) -0.0232(14) 0.0018(14)
F15 0.091(2) 0.081(2) 0.0559(18) -0.0222(17) -0.0198(16) -0.0300(15)
F16 0.0797(19) 0.0446(15) 0.0614(18) -0.0097(14) -0.0158(14) -0.0235(13)
F22 0.0585(15) 0.0654(17) 0.081(2) -0.0380(14) 0.0223(14) -0.0429(15)
F23 0.0673(18) 0.089(2) 0.0705(19) -0.0271(16) 0.0205(15) -0.0519(17)
F24 0.0380(14) 0.102(2) 0.0507(16) -0.0214(14) 0.0122(12) -0.0202(15)
F25 0.0438(14) 0.0751(18) 0.087(2) -0.0354(14) 0.0138(14) -0.0227(15)
F26 0.0433(14) 0.0569(15) 0.0729(18) -0.0242(12) 0.0063(12) -0.0335(14)
F32 0.0641(16) 0.0762(17) 0.0348(14) -0.0446(14) -0.0059(12) 0.0046(12)
F33 0.0635(16) 0.0607(17) 0.0653(18) -0.0415(14) -0.0038(13) 0.0070(13)
F34 0.0530(15) 0.0640(17) 0.0729(19) -0.0357(14) -0.0085(13) -0.0122(14)
F35 0.0627(16) 0.0847(19) 0.0454(16) -0.0378(15) -0.0146(13) -0.0046(14)
F36 0.0633(16) 0.0657(16) 0.0350(14) -0.0383(14) -0.0009(11) 0.0028(12)
F42 0.0463(14) 0.0458(14) 0.0429(14) -0.0062(11) -0.0046(11) -0.0051(11)
F43 0.0548(16) 0.0579(17) 0.079(2) -0.0032(14) 0.0151(14) -0.0251(15)
F44 0.0714(18) 0.091(2) 0.0680(19) -0.0272(16) 0.0231(15) -0.0523(17)
F45 0.0783(19) 0.086(2) 0.0368(15) -0.0238(16) -0.0058(13) -0.0219(14)
F46 0.0532(15) 0.0487(15) 0.0419(14) -0.0037(12) -0.0094(12) -0.0108(11)
F52 0.0541(15) 0.0586(16) 0.0478(15) -0.0217(13) -0.0128(12) 0.0016(12)
F53 0.089(2) 0.0595(17) 0.0429(16) -0.0281(15) -0.0049(14) 0.0111(13)
F54 0.100(2) 0.0643(18) 0.0590(18) -0.0528(17) 0.0157(15) -0.0025(14)
F55 0.0791(19) 0.082(2) 0.074(2) -0.0598(17) -0.0031(15) -0.0107(15)
F56 0.0636(16) 0.0513(15) 0.0438(15) -0.0284(13) -0.0132(12) -0.0021(12)
F62 0.0533(15) 0.0805(19) 0.0554(17) -0.0375(14) 0.0097(13) -0.0172(14)
F63 0.0571(18) 0.109(2) 0.094(2) -0.0497(18) -0.0079(17) -0.0039(19)
F64 0.097(2) 0.103(2) 0.100(3) -0.058(2) -0.044(2) -0.0150(19)
F65 0.104(2) 0.108(2) 0.071(2) -0.036(2) -0.0161(18) -0.0475(19)
F66 0.0620(17) 0.0765(19) 0.0485(16) -0.0240(15) 0.0066(13) -0.0285(14)

loop_
_atom_type_symbol
_atom_type_description
_atom_type_scat_dispersion_real
_atom_type_scat_dispersion_imag
_atom_type_scat_source
C C 0.0033 0.0016 'International Tables Vol C Tables 4.2.6.8 and 6.1.1.4'
O O 0.0106 0.006 'International Tables Vol C Tables 4.2.6.8 and 6.1.1.4'
F F 0.0171 0.0103 'International Tables Vol C Tables 4.2.6.8 and 6.1.1.4'
P P 0.1023 0.0942 'International Tables Vol C Tables 4.2.6.8 and 6.1.1.4'
Cl Cl 0.1484 0.1585 'International Tables Vol C Tables 4.2.6.8 and 6.1.1.4'
Rh Rh -1.1178 0.9187 'International Tables Vol C Tables 4.2.6.8 and 6.1.1.4'

loop_
_geom_angle_atom_site_label_1
_geom_angle_atom_site_label_2
_geom_angle_atom_site_label_3
_geom_angle
_geom_angle_publ_flag
C Rh P2 91.73(13) y
C Rh P1 93.71(13) y
P2 Rh P1 169.38(4) y
C Rh Cl 174.12(13) y
P2 Rh Cl 85.75(5) ?
P1 Rh Cl 87.96(5) ?
C11 P1 C31 107.11(17) ?
C11 P1 C21 98.83(17) ?
C31 P1 C21 106.63(17) ?
C11 P1 Rh 119.18(14) ?
C31 P1 Rh 105.96(12) ?
C21 P1 Rh 118.18(12) ?
C41 P2 C61 108.54(18) ?
C41 P2 C51 97.59(17) ?
C61 P2 C51 107.00(17) ?
C41 P2 Rh 118.76(13) ?
C61 P2 Rh 106.01(13) ?
C51 P2 Rh 118.21(13) ?
O C Rh 176.7(4) y
C12 C11 C16 116.2(4) ?
C12 C11 P1 121.5(3) ?
C16 C11 P1 122.1(3) ?
F12 C12 C11 119.9(3) ?
F12 C12 C13 117.3(4) ?
C11 C12 C13 122.8(4) ?
F13 C13 C14 121.2(4) ?
F13 C13 C12 120.1(4) ?
C14 C13 C12 118.7(4) ?
F14 C14 C13 120.3(4) ?
F14 C14 C15 118.7(4) ?
C13 C14 C15 121.0(4) ?
F15 C15 C14 120.5(4) ?
F15 C15 C16 120.2(4) ?
C14 C15 C16 119.3(4) ?
F16 C16 C15 117.6(4) ?
F16 C16 C11 120.4(4) ?
C15 C16 C11 122.0(4) ?
C22 C21 C26 114.7(4) ?
C22 C21 P1 128.7(3) ?
C26 C21 P1 116.5(3) ?
F22 C22 C23 116.5(4) ?
F22 C22 C21 120.6(3) ?
C23 C22 C21 122.9(4) ?
F23 C23 C22 120.5(4) ?
F23 C23 C24 119.2(4) ?
C22 C23 C24 120.4(4) ?
F24 C24 C25 120.9(4) ?
F24 C24 C23 120.2(4) ?
C25 C24 C23 118.9(4) ?
F25 C25 C26 120.3(4) ?
F25 C25 C24 120.1(4) ?
C26 C25 C24 119.5(4) ?
F26 C26 C25 117.7(3) ?
F26 C26 C21 118.8(4) ?
C25 C26 C21 123.5(4) ?
C36 C31 C32 115.8(3) ?
C36 C31 P1 116.9(3) ?
C32 C31 P1 126.3(3) ?
F32 C32 C33 116.0(3) ?
F32 C32 C31 122.1(3) ?
C33 C32 C31 121.9(4) ?
F33 C33 C34 119.5(3) ?
F33 C33 C32 120.3(4) ?
C34 C33 C32 120.2(4) ?
F34 C34 C33 119.7(4) ?
F34 C34 C35 120.4(4) ?
C33 C34 C35 119.9(3) ?
F35 C35 C34 120.6(3) ?
F35 C35 C36 120.1(3) ?
C34 C35 C36 119.2(3) ?
F36 C36 C35 118.5(3) ?
F36 C36 C31 118.6(3) ?
C35 C36 C31 122.8(3) ?
C46 C41 C42 115.8(4) ?
C46 C41 P2 122.0(3) ?
C42 C41 P2 121.9(3) ?
F42 C42 C43 117.9(4) ?
F42 C42 C41 118.9(3) ?
C43 C42 C41 123.2(4) ?
F43 C43 C42 121.0(4) ?
F43 C43 C44 119.3(4) ?
C42 C43 C44 119.7(4) ?
F44 C44 C45 120.4(4) ?
F44 C44 C43 120.3(4) ?
C45 C44 C43 119.2(4) ?
F45 C45 C44 120.2(4) ?
F45 C45 C46 119.4(4) ?
C44 C45 C46 120.4(4) ?
F46 C46 C45 117.3(4) ?
F46 C46 C41 120.8(4) ?
C45 C46 C41 121.7(4) ?
C52 C51 C56 115.4(3) ?
C52 C51 P2 129.5(3) ?
C56 C51 P2 115.0(3) ?
F52 C52 C53 117.5(3) ?
F52 C52 C51 120.7(3) ?
C53 C52 C51 121.8(4) ?
F53 C53 C54 119.9(4) ?
F53 C53 C52 119.3(4) ?
C54 C53 C52 120.8(4) ?
F54 C54 C53 120.6(4) ?
F54 C54 C55 119.8(4) ?
C53 C54 C55 119.6(4) ?
F55 C55 C54 120.5(4) ?
F55 C55 C56 120.6(4) ?
C54 C55 C56 118.9(4) ?
F56 C56 C55 117.0(3) ?
F56 C56 C51 119.4(3) ?
C55 C56 C51 123.5(4) ?
C62 C61 C66 116.4(4) ?
C62 C61 P2 125.8(3) ?
C66 C61 P2 116.7(3) ?
F62 C62 C63 116.7(4) ?
F62 C62 C61 120.8(4) ?
C63 C62 C61 122.5(5) ?
F63 C63 C62 120.4(5) ?
F63 C63 C64 120.2(4) ?
C62 C63 C64 119.5(5) ?
F64 C64 C65 120.3(5) ?
F64 C64 C63 119.7(5) ?
C65 C64 C63 120.0(4) ?
F65 C65 C64 120.8(4) ?
F65 C65 C66 119.1(5) ?
C64 C65 C66 120.0(5) ?
F66 C66 C65 118.4(4) ?
F66 C66 C61 119.9(4) ?
C65 C66 C61 121.7(5) ?

loop_
_geom_bond_atom_site_label_1
_geom_bond_atom_site_label_2
_geom_bond_distance
_geom_bond_publ_flag
Rh C 1.824(4) y
Rh P2 2.2797(14) y
Rh P1 2.2993(14) y
Rh Cl 2.3642(12) y
P1 C11 1.823(4) y
P1 C31 1.828(4) y
P1 C21 1.838(4) y
P2 C41 1.826(4) y
P2 C61 1.839(4) y
P2 C51 1.841(4) y
C O 1.137(5) y
C11 C12 1.382(5) ?
C11 C16 1.383(5) ?
C12 F12 1.347(4) ?
C12 C13 1.384(5) ?
C13 F13 1.334(4) ?
C13 C14 1.357(6) ?
C14 F14 1.343(5) ?
C14 C15 1.368(6) ?
C15 F15 1.340(5) ?
C15 C16 1.383(6) ?
C16 F16 1.335(4) ?
C21 C22 1.389(5) ?
C21 C26 1.393(5) ?
C22 F22 1.341(4) ?
C22 C23 1.366(5) ?
C23 F23 1.334(5) ?
C23 C24 1.378(6) ?
C24 F24 1.330(4) ?
C24 C25 1.378(6) ?
C25 F25 1.343(4) ?
C25 C26 1.369(5) ?
C26 F26 1.349(4) ?
C31 C36 1.388(5) ?
C31 C32 1.389(5) ?
C32 F32 1.341(4) ?
C32 C33 1.376(5) ?
C33 F33 1.345(4) ?
C33 C34 1.364(5) ?
C34 F34 1.341(4) ?
C34 C35 1.371(5) ?
C35 F35 1.341(4) ?
C35 C36 1.374(5) ?
C36 F36 1.337(4) ?
C41 C46 1.388(5) ?
C41 C42 1.390(5) ?
C42 F42 1.350(4) ?
C42 C43 1.352(6) ?
C43 F43 1.350(4) ?
C43 C44 1.383(6) ?
C44 F44 1.331(5) ?
C44 C45 1.364(6) ?
C45 F45 1.345(5) ?
C45 C46 1.379(6) ?
C46 F46 1.338(4) ?
C51 C52 1.381(5) ?
C51 C56 1.390(5) ?
C52 F52 1.344(4) ?
C52 C53 1.377(5) ?
C53 F53 1.350(4) ?
C53 C54 1.364(6) ?
C54 F54 1.340(4) ?
C54 C55 1.368(6) ?
C55 F55 1.332(4) ?
C55 C56 1.375(5) ?
C56 F56 1.346(4) ?
C61 C62 1.381(6) ?
C61 C66 1.388(6) ?
C62 F62 1.340(5) ?
C62 C63 1.374(6) ?
C63 F63 1.334(5) ?
C63 C64 1.374(7) ?
C64 F64 1.337(5) ?
C64 C65 1.358(7) ?
C65 F65 1.344(6) ?
C65 C66 1.385(6) ?
C66 F66 1.341(5) ?

loop_
_geom_torsion_atom_site_label_1
_geom_torsion_atom_site_label_2
_geom_torsion_atom_site_label_3
_geom_torsion_atom_site_label_4
_geom_torsion
_geom_torsion_publ_flag
C Rh P1 C11 -111.59(19) y
C Rh P1 C21 8.32(19) y
C Rh P1 C31 127.72(18) y
C Rh P2 C41 127.88(19) y
C Rh P2 C51 10.14(19) y
C Rh P2 C61 -109.79(19) y
